data_1569941
loop_
_publ_author_name
'Dethe, Dattatraya H.'
'Kumar, Vimlesh'
'Shukla, Manmohan'

_publ_section_title
;
 A palladium catalyzed asymmetric desymmetrization approach to
 enantioenriched 1,3-disubstituted isoindolines.
;
_journal_issue 40
_journal_name_full 'Chemical science'
_journal_page_first 11267
_journal_page_last 11272
_journal_paper_doi 10.1039/d3sc03496h
_journal_volume 14
_journal_year 2023
_chemical_absolute_configuration unk
_chemical_formula_moiety 'C18 H16 F3 N O3 S'
_chemical_formula_sum 'C18 H16 F3 N O3 S'
_chemical_formula_weight 383.38
_space_group_crystal_system orthorhombic
_space_group_IT_number 19
_space_group_name_Hall 'P 2ac 2ab'
_space_group_name_H-M_alt 'P 21 21 21'
_atom_sites_solution_hydrogens geom
_atom_sites_solution_primary iterative
_audit_creation_date 2023-02-24
_audit_creation_method
;
Olex2 1.5
(compiled 2021.12.09 svn.r5202d8cf for OlexSys, GUI svn.r6439)
;
_audit_update_record
;
2023-03-31 deposited with the CCDC.	2023-09-26 downloaded from the CCDC.
;
_cell_angle_alpha 90
_cell_angle_beta 90
_cell_angle_gamma 90
_cell_formula_units_Z 4
_cell_length_a 10.274(2)
_cell_length_b 11.716(4)
_cell_length_c 14.422(4)
_cell_measurement_reflns_used 9399
_cell_measurement_temperature 124.00
_cell_measurement_theta_max 66.764
_cell_measurement_theta_min 4.88
_cell_volume 1736.0(8)
_computing_cell_refinement 'SAINT V8.40A (Bruker, 2019)'
_computing_data_collection 'Bruker APEX3 ver.2018.7-2(Bruker AXS)'
_computing_data_reduction 'SAINT V8.40A (Bruker, 2019)'
_computing_molecular_graphics 'Olex2 1.5 (Dolomanov et al., 2009)'
_computing_publication_material 'Olex2 1.5 (Dolomanov et al., 2009)'
_computing_structure_refinement 'SHELXL 2014/7 (Sheldrick, 2015)'
_computing_structure_solution 'olex2.solve 1.5 (Bourhis et al., 2015)'
_diffrn_ambient_temperature 124.00
_diffrn_detector 'CPAD area detector'
_diffrn_detector_area_resol_mean 7.407
_diffrn_detector_type 'Bruker Photon III'
_diffrn_measured_fraction_theta_full 0.981
_diffrn_measured_fraction_theta_max 0.981
_diffrn_measurement_device 'four-circle diffractometer'
_diffrn_measurement_device_type 'Bruker D8 VENTURE'
_diffrn_measurement_method '\w and \f scans'
_diffrn_radiation_collimation '0.5 mm double-pinhole'
_diffrn_radiation_monochromator 'mirror optics'
_diffrn_radiation_probe x-ray
_diffrn_radiation_type 'Cu K\a'
_diffrn_radiation_wavelength 1.54178
_diffrn_reflns_av_R_equivalents 0.0636
_diffrn_reflns_av_unetI/netI 0.0305
_diffrn_reflns_Laue_measured_fraction_full 0.981
_diffrn_reflns_Laue_measured_fraction_max 0.981
_diffrn_reflns_limit_h_max 12
_diffrn_reflns_limit_h_min -12
_diffrn_reflns_limit_k_max 13
_diffrn_reflns_limit_k_min -13
_diffrn_reflns_limit_l_max 17
_diffrn_reflns_limit_l_min -17
_diffrn_reflns_number 40412
_diffrn_reflns_point_group_measured_fraction_full 0.983
_diffrn_reflns_point_group_measured_fraction_max 0.983
_diffrn_reflns_theta_full 66.530
_diffrn_reflns_theta_max 66.530
_diffrn_reflns_theta_min 4.863
_diffrn_source 'microfocus sealed X-ray tube'
_diffrn_source_current 1.2
_diffrn_source_power 0.06
_diffrn_source_type 'Incoatec I\ms Diamond'
_diffrn_source_voltage 50.0
_diffrn_standards_number 0
_exptl_absorpt_coefficient_mu 2.115
_exptl_absorpt_correction_T_max 0.7528
_exptl_absorpt_correction_T_min 0.4485
_exptl_absorpt_correction_type multi-scan
_exptl_absorpt_process_details
'SADABS-2016/2 (Bruker,2016/2) was used for absorption correction. wR2(int) was 0.1639 before and 0.0986 after correction. The Ratio of minimum to maximum transmission is 0.5958. The \l/2 correction factor is Not present.'
_exptl_crystal_colour 'clear light colourless'
_exptl_crystal_density_diffrn 1.467
_exptl_crystal_description block
_exptl_crystal_F_000 792
_exptl_crystal_size_max 0.343
_exptl_crystal_size_mid 0.32
_exptl_crystal_size_min 0.12
_refine_diff_density_max 0.222
_refine_diff_density_min -0.300
_refine_diff_density_rms 0.048
_refine_ls_abs_structure_details
;
 Flack x determined using 1257 quotients [(I+)-(I-)]/[(I+)+(I-)]
 (Parsons, Flack and Wagner, Acta Cryst. B69 (2013) 249-259).
;
_refine_ls_abs_structure_Flack 0.109(5)
_refine_ls_extinction_coef 0.024(2)
_refine_ls_extinction_expression Fc^*^=kFc[1+0.001xFc^2^\l^3^/sin(2\q)]^-1/4^
_refine_ls_extinction_method 'SHELXL-2014/7 (Sheldrick 2014'
_refine_ls_goodness_of_fit_ref 1.063
_refine_ls_hydrogen_treatment constr
_refine_ls_matrix_type full
_refine_ls_number_parameters 237
_refine_ls_number_reflns 3009
_refine_ls_number_restraints 0
_refine_ls_restrained_S_all 1.063
_refine_ls_R_factor_all 0.0318
_refine_ls_R_factor_gt 0.0317
_refine_ls_shift/su_max 0.001
_refine_ls_shift/su_mean 0.000
_refine_ls_structure_factor_coef Fsqd
_refine_ls_weighting_details 'w=1/[\s^2^(Fo^2^)+(0.0593P)^2^+0.2961P] where P=(Fo^2^+2Fc^2^)/3'
_refine_ls_weighting_scheme calc
_refine_ls_wR_factor_gt 0.0847
_refine_ls_wR_factor_ref 0.0848
_reflns_Friedel_coverage 0.739
_reflns_Friedel_fraction_full 0.985
_reflns_Friedel_fraction_max 0.985
_reflns_number_gt 2997
_reflns_number_total 3009
_reflns_threshold_expression 'I > 2\s(I)'
_cod_data_source_file d3sc03496h2.cif
_cod_data_source_block ups_uk_1163_0m_a
_cod_depositor_comments 'Adding full bibliography for 1569941.cif.'
_cod_database_code 1569941
_shelx_shelxl_version_number 2014/7
_shelx_space_group_comment
;
The symmetry employed for this shelxl refinement is uniquely defined
by the following loop, which should always be used as a source of
symmetry information in preference to the above space-group names.
They are only intended as comments.
;
_shelx_estimated_absorpt_t_max 0.785
_shelx_estimated_absorpt_t_min 0.531
_olex2_refinement_description
;
1. Fixed Uiso
 At 1.2 times of:
  All C(H) groups, All C(H,H) groups
 At 1.5 times of:
  All C(H,H,H) groups
2.a Ternary CH refined with riding coordinates:
 C3(H3), C1(H1)
2.b Secondary CH2 refined with riding coordinates:
 C8(H8A,H8B)
2.c Aromatic/amide H refined with riding coordinates:
 C21(H21), C23(H23), C22(H22), C19(H19), C4(H4), C6(H6), C7(H7), C20(H20),
 C5(H5)
2.d Idealised Me refined as rotating group:
 C10(H10A,H10B,H10C)
;
_olex2_submission_special_instructions 'No special instructions were received'

loop_
_space_group_symop_operation_xyz
'x, y, z'
'-x+1/2, -y, z+1/2'
'-x, y+1/2, -z+1/2'
'x+1/2, -y+1/2, -z'

loop_
_atom_site_label
_atom_site_type_symbol
_atom_site_fract_x
_atom_site_fract_y
_atom_site_fract_z
_atom_site_U_iso_or_equiv
_atom_site_adp_type
_atom_site_occupancy
_atom_site_site_symmetry_order
_atom_site_calc_flag
_atom_site_refinement_flags_posn
_atom_site_refinement_flags_adp
_atom_site_refinement_flags_occupancy
_atom_site_disorder_assembly
_atom_site_disorder_group
S11 S 0.99126(5) 0.51505(5) 0.52367(4) 0.0233(2) Uani 1 1 d . . . . .
O13 O 1.06662(16) 0.51428(16) 0.44069(12) 0.0310(4) Uani 1 1 d . . . . .
O12 O 1.03897(17) 0.56495(16) 0.60732(12) 0.0326(4) Uani 1 1 d . . . . .
F17 F 1.08980(17) 0.31343(15) 0.55706(14) 0.0472(5) Uani 1 1 d . . . . .
F15 F 0.9166(2) 0.34987(16) 0.63397(13) 0.0541(5) Uani 1 1 d . . . . .
F16 F 0.9048(2) 0.30798(14) 0.48871(14) 0.0540(5) Uani 1 1 d . . . . .
O9 O 0.7066(2) 0.66700(16) 0.76045(12) 0.0434(5) Uani 1 1 d . . . . .
N2 N 0.84968(19) 0.56423(17) 0.50238(12) 0.0221(4) Uani 1 1 d . . . . .
C3A C 0.6415(2) 0.52431(19) 0.44896(15) 0.0226(5) Uani 1 1 d . . . . .
C18 C 0.7998(2) 0.6234(2) 0.33867(14) 0.0218(5) Uani 1 1 d . . . . .
C3 C 0.7797(2) 0.53337(19) 0.41384(14) 0.0217(5) Uani 1 1 d . . . . .
H3 H 0.8101 0.4573 0.3911 0.026 Uiso 1 1 calc R U . . .
C21 C 0.8428(2) 0.7885(2) 0.20181(16) 0.0286(6) Uani 1 1 d . . . . .
H21 H 0.8580 0.8449 0.1557 0.034 Uiso 1 1 calc R U . . .
C23 C 0.8888(2) 0.6035(2) 0.26807(17) 0.0265(5) Uani 1 1 d . . . . .
H23 H 0.9349 0.5333 0.2662 0.032 Uiso 1 1 calc R U . . .
C7A C 0.6294(2) 0.56618(19) 0.53883(15) 0.0221(5) Uani 1 1 d . . . . .
C22 C 0.9108(3) 0.6857(2) 0.19987(17) 0.0306(6) Uani 1 1 d . . . . .
H22 H 0.9724 0.6716 0.1521 0.037 Uiso 1 1 calc R U . . .
C9 C 0.7408(2) 0.7439(2) 0.71001(15) 0.0256(5) Uani 1 1 d . . . . .
C19 C 0.7307(2) 0.7265(2) 0.33940(15) 0.0257(5) Uani 1 1 d . . . . .
H19 H 0.6684 0.7406 0.3867 0.031 Uiso 1 1 calc R U . . .
C4 C 0.5342(2) 0.4838(2) 0.40087(16) 0.0275(5) Uani 1 1 d . . . . .
H4 H 0.5429 0.4547 0.3397 0.033 Uiso 1 1 calc R U . . .
C6 C 0.3997(2) 0.5331(2) 0.53327(18) 0.0305(6) Uani 1 1 d . . . . .
H6 H 0.3160 0.5368 0.5611 0.037 Uiso 1 1 calc R U . . .
C7 C 0.5077(2) 0.5737(2) 0.58128(16) 0.0266(5) Uani 1 1 d . . . . .
H7 H 0.4987 0.6058 0.6414 0.032 Uiso 1 1 calc R U . . .
C20 C 0.7525(2) 0.8080(2) 0.27151(16) 0.0277(5) Uani 1 1 d . . . . .
H20 H 0.7053 0.8777 0.2728 0.033 Uiso 1 1 calc R U . . .
C1 C 0.7600(2) 0.5965(2) 0.58009(15) 0.0226(5) Uani 1 1 d . . . . .
H1 H 0.7774 0.5462 0.6347 0.027 Uiso 1 1 calc R U . . .
C8 C 0.7770(2) 0.7217(2) 0.60880(15) 0.0254(5) Uani 1 1 d . . . . .
H8A H 0.8688 0.7443 0.5988 0.031 Uiso 1 1 calc R U . . .
H8B H 0.7220 0.7702 0.5685 0.031 Uiso 1 1 calc R U . . .
C5 C 0.4131(2) 0.4870(2) 0.44459(18) 0.0304(5) Uani 1 1 d . . . . .
H5 H 0.3389 0.4574 0.4136 0.037 Uiso 1 1 calc R U . . .
C10 C 0.7507(3) 0.8652(2) 0.74297(17) 0.0314(6) Uani 1 1 d . . . . .
H10A H 0.6934 0.9137 0.7056 0.047 Uiso 1 1 calc R U . . .
H10B H 0.8408 0.8917 0.7366 0.047 Uiso 1 1 calc R U . . .
H10C H 0.7245 0.8695 0.8082 0.047 Uiso 1 1 calc R U . . .
C14 C 0.9728(2) 0.3620(2) 0.55281(18) 0.0308(6) Uani 1 1 d . . . . .

loop_
_atom_site_aniso_label
_atom_site_aniso_U_11
_atom_site_aniso_U_22
_atom_site_aniso_U_33
_atom_site_aniso_U_23
_atom_site_aniso_U_13
_atom_site_aniso_U_12
S11 0.0175(3) 0.0317(3) 0.0208(3) -0.0001(2) -0.0001(2) -0.0014(2)
O13 0.0222(8) 0.0439(10) 0.0269(8) 0.0019(8) 0.0063(7) 0.0017(8)
O12 0.0256(9) 0.0433(10) 0.0290(9) -0.0053(8) -0.0080(7) -0.0031(7)
F17 0.0388(9) 0.0458(9) 0.0570(11) 0.0077(8) -0.0050(8) 0.0149(7)
F15 0.0625(12) 0.0509(10) 0.0489(10) 0.0186(8) 0.0217(10) 0.0032(9)
F16 0.0656(12) 0.0328(8) 0.0636(12) 0.0037(8) -0.0316(10) -0.0080(8)
O9 0.0731(15) 0.0358(10) 0.0211(9) 0.0008(8) 0.0077(10) -0.0041(10)
N2 0.0204(10) 0.0297(10) 0.0161(9) -0.0016(7) 0.0002(8) 0.0007(8)
C3A 0.0226(11) 0.0262(11) 0.0191(10) 0.0036(9) -0.0008(9) -0.0004(9)
C18 0.0201(11) 0.0297(11) 0.0154(10) -0.0012(9) -0.0011(9) -0.0019(9)
C3 0.0215(11) 0.0277(11) 0.0159(10) -0.0027(9) -0.0008(8) -0.0010(9)
C21 0.0312(13) 0.0356(13) 0.0190(11) 0.0026(9) 0.0000(10) -0.0036(10)
C23 0.0251(12) 0.0315(12) 0.0228(12) -0.0010(9) 0.0021(10) 0.0028(9)
C7A 0.0213(11) 0.0265(11) 0.0186(11) 0.0021(9) -0.0008(9) 0.0010(9)
C22 0.0284(13) 0.0405(13) 0.0228(12) 0.0009(11) 0.0065(10) 0.0009(11)
C9 0.0270(12) 0.0326(12) 0.0174(10) -0.0007(11) -0.0007(10) 0.0021(10)
C19 0.0260(12) 0.0331(12) 0.0178(10) -0.0020(9) 0.0015(9) 0.0025(10)
C4 0.0267(12) 0.0336(13) 0.0224(11) -0.0013(9) -0.0025(9) -0.0033(10)
C6 0.0201(11) 0.0392(13) 0.0321(13) 0.0106(11) 0.0026(9) 0.0011(10)
C7 0.0247(12) 0.0341(12) 0.0212(11) 0.0049(9) 0.0015(10) 0.0030(10)
C20 0.0277(13) 0.0307(11) 0.0248(12) -0.0002(10) -0.0014(11) 0.0023(10)
C1 0.0215(11) 0.0297(11) 0.0165(10) -0.0002(8) 0.0010(9) -0.0005(9)
C8 0.0278(12) 0.0306(12) 0.0178(10) -0.0020(9) 0.0041(10) -0.0016(9)
C5 0.0211(11) 0.0376(13) 0.0326(12) 0.0051(11) -0.0041(10) -0.0037(10)
C10 0.0382(15) 0.0351(13) 0.0208(11) -0.0068(11) -0.0008(10) -0.0005(11)
C14 0.0260(13) 0.0372(13) 0.0291(12) 0.0037(11) -0.0032(11) 0.0011(10)

loop_
_atom_type_symbol
_atom_type_description
_atom_type_scat_dispersion_real
_atom_type_scat_dispersion_imag
_atom_type_scat_source
C C 0.0181 0.0091 'International Tables Vol C Tables 4.2.6.8 and 6.1.1.4'
H H 0.0000 0.0000 'International Tables Vol C Tables 4.2.6.8 and 6.1.1.4'
F F 0.0727 0.0534 'International Tables Vol C Tables 4.2.6.8 and 6.1.1.4'
N N 0.0311 0.0180 'International Tables Vol C Tables 4.2.6.8 and 6.1.1.4'
O O 0.0492 0.0322 'International Tables Vol C Tables 4.2.6.8 and 6.1.1.4'
S S 0.3331 0.5567 'International Tables Vol C Tables 4.2.6.8 and 6.1.1.4'

loop_
_geom_angle_atom_site_label_1
_geom_angle_atom_site_label_2
_geom_angle_atom_site_label_3
_geom_angle
_geom_angle_site_symmetry_1
_geom_angle_site_symmetry_3
_geom_angle_publ_flag
O13 S11 O12 121.71(11) . . ?
O13 S11 N2 109.64(10) . . ?
O13 S11 C14 103.89(11) . . ?
O12 S11 N2 109.15(10) . . ?
O12 S11 C14 103.89(12) . . ?
N2 S11 C14 107.48(11) . . ?
C3 N2 S11 120.73(15) . . ?
C1 N2 S11 120.51(15) . . ?
C1 N2 C3 113.58(17) . . ?
C7A C3A C3 111.8(2) . . ?
C4 C3A C3 127.1(2) . . ?
C4 C3A C7A 121.1(2) . . ?
C23 C18 C3 119.6(2) . . ?
C23 C18 C19 119.0(2) . . ?
C19 C18 C3 121.4(2) . . ?
N2 C3 C3A 100.43(16) . . ?
N2 C3 C18 111.74(18) . . ?
N2 C3 H3 110.0 . . ?
C3A C3 C18 114.45(19) . . ?
C3A C3 H3 110.0 . . ?
C18 C3 H3 110.0 . . ?
C22 C21 H21 120.2 . . ?
C20 C21 H21 120.2 . . ?
C20 C21 C22 119.5(2) . . ?
C18 C23 H23 119.7 . . ?
C18 C23 C22 120.5(2) . . ?
C22 C23 H23 119.7 . . ?
C3A C7A C7 120.7(2) . . ?
C3A C7A C1 111.8(2) . . ?
C7 C7A C1 127.49(19) . . ?
C21 C22 C23 120.1(2) . . ?
C21 C22 H22 120.0 . . ?
C23 C22 H22 120.0 . . ?
O9 C9 C8 121.2(2) . . ?
O9 C9 C10 122.3(2) . . ?
C10 C9 C8 116.5(2) . . ?
C18 C19 H19 119.8 . . ?
C20 C19 C18 120.4(2) . . ?
C20 C19 H19 119.8 . . ?
C3A C4 H4 120.9 . . ?
C3A C4 C5 118.3(2) . . ?
C5 C4 H4 120.9 . . ?
C7 C6 H6 119.7 . . ?
C7 C6 C5 120.6(2) . . ?
C5 C6 H6 119.7 . . ?
C7A C7 H7 120.8 . . ?
C6 C7 C7A 118.3(2) . . ?
C6 C7 H7 120.8 . . ?
C21 C20 H20 119.8 . . ?
C19 C20 C21 120.5(2) . . ?
C19 C20 H20 119.8 . . ?
N2 C1 C7A 101.07(17) . . ?
N2 C1 H1 109.3 . . ?
N2 C1 C8 111.90(19) . . ?
C7A C1 H1 109.3 . . ?
C7A C1 C8 115.6(2) . . ?
C8 C1 H1 109.3 . . ?
C9 C8 C1 113.11(19) . . ?
C9 C8 H8A 109.0 . . ?
C9 C8 H8B 109.0 . . ?
C1 C8 H8A 109.0 . . ?
C1 C8 H8B 109.0 . . ?
H8A C8 H8B 107.8 . . ?
C4 C5 C6 120.9(2) . . ?
C4 C5 H5 119.6 . . ?
C6 C5 H5 119.6 . . ?
C9 C10 H10A 109.5 . . ?
C9 C10 H10B 109.5 . . ?
C9 C10 H10C 109.5 . . ?
H10A C10 H10B 109.5 . . ?
H10A C10 H10C 109.5 . . ?
H10B C10 H10C 109.5 . . ?
F17 C14 S11 109.40(18) . . ?
F15 C14 S11 110.62(18) . . ?
F15 C14 F17 108.1(2) . . ?
F15 C14 F16 109.8(2) . . ?
F16 C14 S11 111.07(17) . . ?
F16 C14 F17 107.8(2) . . ?

loop_
_geom_bond_atom_site_label_1
_geom_bond_atom_site_label_2
_geom_bond_distance
_geom_bond_site_symmetry_2
_geom_bond_publ_flag
S11 O13 1.4254(17) . ?
S11 O12 1.4274(18) . ?
S11 N2 1.594(2) . ?
S11 C14 1.851(3) . ?
F17 C14 1.331(3) . ?
F15 C14 1.313(3) . ?
F16 C14 1.321(3) . ?
O9 C9 1.210(3) . ?
N2 C3 1.510(3) . ?
N2 C1 1.499(3) . ?
C3A C3 1.511(3) . ?
C3A C7A 1.391(3) . ?
C3A C4 1.386(3) . ?
C18 C3 1.527(3) . ?
C18 C23 1.388(3) . ?
C18 C19 1.401(3) . ?
C3 H3 1.0000 . ?
C21 H21 0.9500 . ?
C21 C22 1.393(4) . ?
C21 C20 1.386(3) . ?
C23 H23 0.9500 . ?
C23 C22 1.396(4) . ?
C7A C7 1.395(3) . ?
C7A C1 1.510(3) . ?
C22 H22 0.9500 . ?
C9 C8 1.528(3) . ?
C9 C10 1.502(3) . ?
C19 H19 0.9500 . ?
C19 C20 1.386(3) . ?
C4 H4 0.9500 . ?
C4 C5 1.395(3) . ?
C6 H6 0.9500 . ?
C6 C7 1.392(4) . ?
C6 C5 1.395(4) . ?
C7 H7 0.9500 . ?
C20 H20 0.9500 . ?
C1 H1 1.0000 . ?
C1 C8 1.535(3) . ?
C8 H8A 0.9900 . ?
C8 H8B 0.9900 . ?
C5 H5 0.9500 . ?
C10 H10A 0.9800 . ?
C10 H10B 0.9800 . ?
C10 H10C 0.9800 . ?

loop_
_geom_torsion_atom_site_label_1
_geom_torsion_atom_site_label_2
_geom_torsion_atom_site_label_3
_geom_torsion_atom_site_label_4
_geom_torsion
_geom_torsion_site_symmetry_1
_geom_torsion_site_symmetry_2
_geom_torsion_site_symmetry_3
_geom_torsion_site_symmetry_4
_geom_torsion_publ_flag
S11 N2 C3 C3A 142.96(16) . . . . ?
S11 N2 C3 C18 -95.3(2) . . . . ?
S11 N2 C1 C7A -146.37(16) . . . . ?
S11 N2 C1 C8 90.0(2) . . . . ?
O13 S11 N2 C3 39.5(2) . . . . ?
O13 S11 N2 C1 -167.55(17) . . . . ?
O13 S11 C14 F17 54.3(2) . . . . ?
O13 S11 C14 F15 173.24(17) . . . . ?
O13 S11 C14 F16 -64.5(2) . . . . ?
O12 S11 N2 C3 175.11(16) . . . . ?
O12 S11 N2 C1 -31.9(2) . . . . ?
O12 S11 C14 F17 -73.9(2) . . . . ?
O12 S11 C14 F15 45.0(2) . . . . ?
O12 S11 C14 F16 167.23(19) . . . . ?
O9 C9 C8 C1 2.1(3) . . . . ?
N2 S11 C14 F17 170.48(17) . . . . ?
N2 S11 C14 F15 -70.60(19) . . . . ?
N2 S11 C14 F16 51.6(2) . . . . ?
N2 C1 C8 C9 -152.93(19) . . . . ?
C3A C7A C7 C6 3.2(3) . . . . ?
C3A C7A C1 N2 -1.1(2) . . . . ?
C3A C7A C1 C8 119.9(2) . . . . ?
C3A C4 C5 C6 2.0(4) . . . . ?
C18 C23 C22 C21 -0.5(4) . . . . ?
C18 C19 C20 C21 0.2(4) . . . . ?
C3 N2 C1 C7A 8.4(2) . . . . ?
C3 N2 C1 C8 -115.2(2) . . . . ?
C3 C3A C7A C7 175.0(2) . . . . ?
C3 C3A C7A C1 -6.5(3) . . . . ?
C3 C3A C4 C5 -177.3(2) . . . . ?
C3 C18 C23 C22 -178.5(2) . . . . ?
C3 C18 C19 C20 178.7(2) . . . . ?
C23 C18 C3 N2 101.7(2) . . . . ?
C23 C18 C3 C3A -145.0(2) . . . . ?
C23 C18 C19 C20 -1.1(3) . . . . ?
C7A C3A C3 N2 10.8(2) . . . . ?
C7A C3A C3 C18 -109.1(2) . . . . ?
C7A C3A C4 C5 0.6(4) . . . . ?
C7A C1 C8 C9 92.1(2) . . . . ?
C22 C21 C20 C19 0.6(4) . . . . ?
C19 C18 C3 N2 -78.0(3) . . . . ?
C19 C18 C3 C3A 35.3(3) . . . . ?
C19 C18 C23 C22 1.3(3) . . . . ?
C4 C3A C3 N2 -171.2(2) . . . . ?
C4 C3A C3 C18 69.0(3) . . . . ?
C4 C3A C7A C7 -3.2(3) . . . . ?
C4 C3A C7A C1 175.4(2) . . . . ?
C7 C7A C1 N2 177.4(2) . . . . ?
C7 C7A C1 C8 -61.6(3) . . . . ?
C7 C6 C5 C4 -2.0(4) . . . . ?
C20 C21 C22 C23 -0.4(4) . . . . ?
C1 N2 C3 C3A -11.7(2) . . . . ?
C1 N2 C3 C18 110.0(2) . . . . ?
C1 C7A C7 C6 -175.2(2) . . . . ?
C5 C6 C7 C7A -0.6(3) . . . . ?
C10 C9 C8 C1 -178.2(2) . . . . ?
C14 S11 N2 C3 -72.82(19) . . . . ?
C14 S11 N2 C1 80.14(19) . . . . ?
